data_7707492
loop_
_publ_author_name
'Jinsenji, Yoshiki'
'Takimoto, Kazuyoshi'
'Yoshida, Jun'
'Mori, Shigeki'
'Watanabe, Yutaka'
'Sato, Hisako'

_publ_section_title
;
 Effects of geometrical isomerism on emissive behaviour of heteroleptic
 cyclometalated Ir(III) complexes.
;
_journal_issue 24
_journal_name_full 'Dalton transactions (Cambridge, England : 2003)'
_journal_page_first 8506
_journal_page_last 8511
_journal_paper_doi 10.1039/d1dt00783a
_journal_volume 50
_journal_year 2021
_chemical_formula_moiety 'C39 H24 Ir N3 O2, 1.22(C H2 Cl2), 0.28(C6 H14)'
_chemical_formula_sum 'C41.88 H30.3 Cl2.45 Ir N3 O2'
_chemical_formula_weight 886.58
_space_group_crystal_system monoclinic
_space_group_IT_number 4
_space_group_name_Hall 'P 2yb'
_space_group_name_H-M_alt 'P 1 21 1'
_atom_sites_solution_hydrogens geom
_atom_sites_solution_primary dual
_atom_sites_solution_secondary difmap
_audit_creation_date 2020-10-28
_audit_creation_method
;
Olex2 1.2
(compiled 2018.05.29 svn.r3508 for OlexSys, GUI svn.r5506)
;
_audit_update_record
;
2021-02-18 deposited with the CCDC.	2021-05-25 downloaded from the CCDC.
;
_cell_angle_alpha 90
_cell_angle_beta 102.392(2)
_cell_angle_gamma 90
_cell_formula_units_Z 4
_cell_length_a 9.15128(17)
_cell_length_b 27.4566(6)
_cell_length_c 14.7617(3)
_cell_measurement_reflns_used 36645
_cell_measurement_temperature 100(2)
_cell_measurement_theta_max 31.21
_cell_measurement_theta_min 2.03
_cell_volume 3622.66(13)
_computing_cell_refinement 'CrysAlisPro 1.171.39.46 (Rigaku OD, 2018)'
_computing_data_collection 'CrystalClear (Rigaku Inc., 2008)'
_computing_data_reduction 'CrysAlisPro 1.171.39.46 (Rigaku OD, 2018)'
_computing_molecular_graphics 'Olex2 (Dolomanov et al., 2009)'
_computing_publication_material 'Olex2 (Dolomanov et al., 2009)'
_computing_structure_refinement 'SHELXL-2018/3 (Sheldrick, 2015)'
_computing_structure_solution 'SHELXT 2018/2 (Sheldrick, 2018)'
_diffrn_ambient_temperature 100.15
_diffrn_detector_area_resol_mean 7.111
_diffrn_measured_fraction_theta_full 0.999
_diffrn_measured_fraction_theta_max 0.999
_diffrn_measurement_device_type 'Rigaku Varimax with Saturn'
_diffrn_measurement_method '\w scans'
_diffrn_radiation_type MoK\a
_diffrn_radiation_wavelength 0.71073
_diffrn_reflns_av_R_equivalents 0.0638
_diffrn_reflns_av_unetI/netI 0.0664
_diffrn_reflns_Laue_measured_fraction_full 0.999
_diffrn_reflns_Laue_measured_fraction_max 0.999
_diffrn_reflns_limit_h_max 12
_diffrn_reflns_limit_h_min -12
_diffrn_reflns_limit_k_max 36
_diffrn_reflns_limit_k_min -36
_diffrn_reflns_limit_l_max 19
_diffrn_reflns_limit_l_min -19
_diffrn_reflns_number 62023
_diffrn_reflns_point_group_measured_fraction_full 0.999
_diffrn_reflns_point_group_measured_fraction_max 0.999
_diffrn_reflns_theta_full 25.242
_diffrn_reflns_theta_max 27.999
_diffrn_reflns_theta_min 2.048
_exptl_absorpt_coefficient_mu 3.907
_exptl_absorpt_correction_T_max 0.889
_exptl_absorpt_correction_T_min 0.783
_exptl_absorpt_correction_type multi-scan
_exptl_absorpt_process_details
;
CrysAlisPro 1.171.39.46 (Rigaku Oxford Diffraction, 2018)
Empirical absorption correction using spherical harmonics,
 implemented in SCALE3 ABSPACK scaling algorithm.
;
_exptl_crystal_colour yellow
_exptl_crystal_colour_primary yellow
_exptl_crystal_density_diffrn 1.626
_exptl_crystal_density_method 'not measured'
_exptl_crystal_description block
_exptl_crystal_F_000 1749
_exptl_crystal_size_max 0.04
_exptl_crystal_size_mid 0.03
_exptl_crystal_size_min 0.03
_refine_diff_density_max 1.244
_refine_diff_density_min -0.791
_refine_diff_density_rms 0.134
_refine_ls_abs_structure_details
;
 Flack x determined using 6509 quotients [(I+)-(I-)]/[(I+)+(I-)]
 (Parsons, Flack and Wagner, Acta Cryst. B69 (2013) 249-259).
;
_refine_ls_abs_structure_Flack -0.016(4)
_refine_ls_extinction_method none
_refine_ls_goodness_of_fit_ref 1.039
_refine_ls_hydrogen_treatment constr
_refine_ls_matrix_type full
_refine_ls_number_parameters 976
_refine_ls_number_reflns 17479
_refine_ls_number_restraints 380
_refine_ls_restrained_S_all 1.042
_refine_ls_R_factor_all 0.0525
_refine_ls_R_factor_gt 0.0434
_refine_ls_shift/su_max 0.001
_refine_ls_shift/su_mean 0.000
_refine_ls_structure_factor_coef Fsqd
_refine_ls_weighting_details 'w=1/[\s^2^(Fo^2^)+(0.0445P)^2^+2.1765P] where P=(Fo^2^+2Fc^2^)/3'
_refine_ls_weighting_scheme calc
_refine_ls_wR_factor_gt 0.0905
_refine_ls_wR_factor_ref 0.0945
_reflns_Friedel_coverage 0.959
_reflns_Friedel_fraction_full 0.999
_reflns_Friedel_fraction_max 0.999
_reflns_number_gt 15485
_reflns_number_total 17479
_reflns_threshold_expression 'I > 2\s(I)'
_cod_data_source_file d1dt00783a2.cif
_cod_data_source_block shelxl_CCDC1
_cod_depositor_comments 'Adding full bibliography for 7707490--7707494.cif.'
_cod_original_formula_sum 'C41.88 H30.30 Cl2.45 Ir N3 O2'
_cod_database_code 7707492
_shelx_shelxl_version_number 2017/1
_shelx_space_group_comment
;
The symmetry employed for this shelxl refinement is uniquely defined
by the following loop, which should always be used as a source of
symmetry information in preference to the above space-group names.
They are only intended as comments.
;
_shelx_estimated_absorpt_t_max 0.892
_shelx_estimated_absorpt_t_min 0.859
_olex2_refinement_description
;
1. Fixed Uiso
 At 1.2 times of:
  All C(H) groups, All C(H,H) groups
 At 1.5 times of:
  All C(H,H,H) groups
2. Restrained distances
 Cl1-C79 = Cl2-C79
 1.78 with sigma of 0.02
 Cl3-C80 = Cl4-C80
 1.78 with sigma of 0.02
 Cl5-C87 = Cl6-C87
 1.78 with sigma of 0.02
 Cl7-C88 = Cl8-C88
 1.78 with sigma of 0.02
 C81-C82 = C82-C83 = C83-C84 = C84-C85 = C85-C86
 1.55 with sigma of 0.02
 Cl1-Cl2
 2.85 with sigma of 0.04
 Cl3-Cl4
 2.85 with sigma of 0.04
 Cl5-Cl6
 2.85 with sigma of 0.04
 Cl7-Cl8
 2.85 with sigma of 0.04
 C81-C83 = C82-C84 = C83-C85 = C84-C86
 2.5 with sigma of 0.04
3. Uiso/Uaniso restraints and constraints
C53 \\sim C54 \\sim C59 \\sim C60 \\sim C61 \\sim C62: within 2A with sigma of
0.02 and sigma for terminal atoms of 0.04
Cl1 \\sim Cl2 \\sim C79: within 2A with sigma of 0.02 and sigma for terminal
atoms of 0.04
Cl3 \\sim Cl4 \\sim C80: within 2A with sigma of 0.02 and sigma for terminal
atoms of 0.04
Cl5 \\sim Cl6 \\sim C87: within 2A with sigma of 0.01 and sigma for terminal
atoms of 0.02
Cl7 \\sim Cl8 \\sim C88: within 2A with sigma of 0.01 and sigma for terminal
atoms of 0.02
C81 \\sim C82 \\sim C83 \\sim C84 \\sim C85 \\sim C86: within 2A with sigma of
0.01 and sigma for terminal atoms of 0.02
Uanis(C53) \\sim Ueq, Uanis(C54) \\sim Ueq, Uanis(C59) \\sim Ueq, Uanis(C60)
\\sim Ueq, Uanis(C61) \\sim Ueq, Uanis(C62) \\sim Ueq: with sigma of 0.02 and
sigma for terminal atoms of 0.04
Uanis(Cl1) \\sim Ueq, Uanis(Cl2) \\sim Ueq, Uanis(C79) \\sim Ueq: with sigma of
0.02 and sigma for terminal atoms of 0.04
Uanis(Cl3) \\sim Ueq, Uanis(Cl4) \\sim Ueq, Uanis(C80) \\sim Ueq: with sigma of
0.02 and sigma for terminal atoms of 0.04
Uanis(Cl5) \\sim Ueq, Uanis(Cl6) \\sim Ueq, Uanis(C87) \\sim Ueq: with sigma of
0.01 and sigma for terminal atoms of 0.02
Uanis(Cl7) \\sim Ueq, Uanis(Cl8) \\sim Ueq, Uanis(C88) \\sim Ueq: with sigma of
0.01 and sigma for terminal atoms of 0.02
Uanis(C81) \\sim Ueq, Uanis(C82) \\sim Ueq, Uanis(C83) \\sim Ueq, Uanis(C84)
\\sim Ueq, Uanis(C85) \\sim Ueq, Uanis(C86) \\sim Ueq: with sigma of 0.01 and
sigma for terminal atoms of 0.02
4. Rigid body (RIGU) restrains
 C53, C54, C59, C60, C61, C62
 with sigma for 1-2 distances of 0.004 and sigma for 1-3 distances of 0.004
 Cl1, Cl2, C79
 with sigma for 1-2 distances of 0.004 and sigma for 1-3 distances of 0.004
 Cl3, Cl4, C80
 with sigma for 1-2 distances of 0.004 and sigma for 1-3 distances of 0.004
 Cl5, Cl6, C87
 with sigma for 1-2 distances of 0.004 and sigma for 1-3 distances of 0.004
 Cl7, Cl8, C88
 with sigma for 1-2 distances of 0.004 and sigma for 1-3 distances of 0.004
 C81, C82, C83, C84, C85, C86
 with sigma for 1-2 distances of 0.004 and sigma for 1-3 distances of 0.004
5. Others
 1*[Sof(C81)+Sof(H81A)+Sof(H81B)+Sof(H81C)+Sof(C82)+Sof(H82A)+Sof(H82B)+
 Sof(C83)+Sof(H83A)+Sof(H83B)+Sof(C84)+Sof(H84A)+Sof(H84B)+Sof(C85)+Sof(H85A)+
 Sof(H85B)+Sof(C86)+Sof(H86A)+Sof(H86B)+Sof(H86C)]+1*[Sof(Cl5)+Sof(Cl6)+
 Sof(C87)+Sof(H87A)+Sof(H87B)]+1*[Sof(Cl7)+Sof(Cl8)+Sof(C88)+Sof(H88A)+
 Sof(H88B)]=1 with esd of 0.0005
 Sof(C81)=Sof(H81A)=Sof(H81B)=Sof(H81C)=Sof(C82)=Sof(H82A)=Sof(H82B)=Sof(C83)=
 Sof(H83A)=Sof(H83B)=Sof(C84)=Sof(H84A)=Sof(H84B)=Sof(C85)=Sof(H85A)=Sof(H85B)=
 Sof(C86)=Sof(H86A)=Sof(H86B)=Sof(H86C)=FVAR(1)
 Sof(Cl5)=Sof(Cl6)=Sof(C87)=Sof(H87A)=Sof(H87B)=FVAR(2)
 Sof(Cl7)=Sof(Cl8)=Sof(C88)=Sof(H88A)=Sof(H88B)=FVAR(3)
6.a Secondary CH2 refined with riding coordinates:
 C79(H79A,H79B), C80(H80A,H80B), C82(H82A,H82B), C83(H83A,H83B), C84(H84A,
 H84B), C85(H85A,H85B), C87(H87A,H87B), C88(H88A,H88B)
6.b Aromatic/amide H refined with riding coordinates:
 C4(H4), C5(H5), C6(H6), C8(H8), C9(H9), C11(H11), C12(H12), C13(H13),
 C17(H17), C18(H18), C19(H19), C21(H21), C22(H22), C24(H24), C25(H25), C26(H26),
  C29(H29), C30(H30), C31(H31), C32(H32), C36(H36), C37(H37), C38(H38),
 C39(H39), C43(H43), C44(H44), C45(H45), C47(H47), C48(H48), C50(H50), C51(H51),
  C52(H52), C56(H56), C57(H57), C58(H58), C60(H60), C61(H61), C63(H63),
 C64(H64), C65(H65), C68(H68), C69(H69), C70(H70), C71(H71), C75(H75), C76(H76),
  C77(H77), C78(H78)
6.c Idealised Me refined with riding coordinates:
 C81(H81A,H81B,H81C), C86(H86A,H86B,H86C)
;
_olex2_submission_special_instructions 'No special instructions were received'

loop_
_space_group_symop_operation_xyz
'x, y, z'
'-x, y+1/2, -z'

loop_
_atom_site_label
_atom_site_type_symbol
_atom_site_fract_x
_atom_site_fract_y
_atom_site_fract_z
_atom_site_U_iso_or_equiv
_atom_site_adp_type
_atom_site_occupancy
_atom_site_site_symmetry_order
_atom_site_calc_flag
_atom_site_refinement_flags_posn
_atom_site_refinement_flags_adp
_atom_site_refinement_flags_occupancy
_atom_site_disorder_assembly
_atom_site_disorder_group
Ir1 Ir 0.50915(4) 0.57836(2) 0.26540(2) 0.01891(9) Uani 1 1 d . . . . .
Ir2 Ir 0.62136(4) 0.38761(2) 0.76731(3) 0.02069(10) Uani 1 1 d . . . . .
O1 O 0.3869(7) 0.4848(3) 0.4717(5) 0.0306(17) Uani 1 1 d . . . . .
O2 O 0.4722(8) 0.6265(3) 0.3642(5) 0.0295(17) Uani 1 1 d . . . . .
O3 O 0.7337(8) 0.4586(3) 0.5331(5) 0.038(2) Uani 1 1 d . . . . .
O4 O 0.7094(7) 0.4527(3) 0.8219(5) 0.0293(16) Uani 1 1 d . . . . .
N1 N 0.2882(8) 0.5948(3) 0.1898(6) 0.0218(18) Uani 1 1 d . . . . .
N2 N 0.5666(8) 0.5352(3) 0.1678(5) 0.0181(16) Uani 1 1 d . . . . .
N3 N 0.4345(8) 0.5204(3) 0.3434(6) 0.0218(18) Uani 1 1 d . . . . .
N4 N 0.8351(9) 0.3558(3) 0.8260(5) 0.0185(17) Uani 1 1 d . . . . .
N5 N 0.5155(8) 0.3250(3) 0.7168(5) 0.0205(17) Uani 1 1 d . . . . .
N6 N 0.6810(8) 0.4074(3) 0.6396(6) 0.0247(18) Uani 1 1 d . . . . .
C1 C 0.2825(11) 0.6364(3) 0.1390(7) 0.021(2) Uani 1 1 d . . . . .
C2 C 0.4236(10) 0.6591(3) 0.1397(6) 0.0186(19) Uani 1 1 d . . . . .
C3 C 0.5526(10) 0.6373(3) 0.1943(6) 0.0193(19) Uani 1 1 d . . . . .
C4 C 0.6882(11) 0.6601(4) 0.1918(6) 0.022(2) Uani 1 1 d . . . . .
H4 H 0.778886 0.646039 0.224847 0.027 Uiso 1 1 calc R . . . .
C5 C 0.6941(11) 0.7034(4) 0.1416(7) 0.030(2) Uani 1 1 d . . . . .
H5 H 0.788413 0.717894 0.141850 0.035 Uiso 1 1 calc R . . . .
C6 C 0.5653(12) 0.7252(4) 0.0920(8) 0.031(2) Uani 1 1 d . . . . .
H6 H 0.570722 0.754906 0.059908 0.037 Uiso 1 1 calc R . . . .
C7 C 0.4264(10) 0.7028(4) 0.0896(6) 0.0206(19) Uani 1 1 d . . . . .
C8 C 0.2875(11) 0.7226(3) 0.0392(7) 0.027(2) Uani 1 1 d . . . . .
H8 H 0.288549 0.752110 0.005856 0.032 Uiso 1 1 calc R . . . .
C9 C 0.1544(11) 0.7003(4) 0.0377(7) 0.027(2) Uani 1 1 d . . . . .
H9 H 0.064773 0.714355 0.003188 0.032 Uiso 1 1 calc R . . . .
C10 C 0.1474(10) 0.6556(4) 0.0878(7) 0.022(2) Uani 1 1 d . . . . .
C11 C 0.0139(12) 0.6298(4) 0.0890(8) 0.030(2) Uani 1 1 d . . . . .
H11 H -0.079542 0.641582 0.055129 0.036 Uiso 1 1 calc R . . . .
C12 C 0.0208(10) 0.5881(4) 0.1389(8) 0.032(3) Uani 1 1 d . . . . .
H12 H -0.067927 0.570236 0.139384 0.039 Uiso 1 1 calc R . . . .
C13 C 0.1602(10) 0.5712(4) 0.1903(7) 0.025(2) Uani 1 1 d . . . . .
H13 H 0.163082 0.542364 0.226151 0.031 Uiso 1 1 calc R . . . .
C14 C 0.7021(10) 0.5120(3) 0.1951(7) 0.020(2) Uani 1 1 d . . . . .
C15 C 0.7838(10) 0.5260(3) 0.2846(7) 0.023(2) Uani 1 1 d . . . . .
C16 C 0.7215(10) 0.5632(3) 0.3319(6) 0.018(2) Uani 1 1 d . . . . .
C17 C 0.8074(11) 0.5800(5) 0.4139(6) 0.032(2) Uani 1 1 d . . . . .
H17 H 0.770919 0.605598 0.446234 0.039 Uiso 1 1 calc R . . . .
C18 C 0.9507(12) 0.5593(5) 0.4509(8) 0.039(3) Uani 1 1 d . . . . .
H18 H 1.008263 0.571488 0.507741 0.046 Uiso 1 1 calc R . . . .
C19 C 1.0073(12) 0.5224(4) 0.4067(8) 0.034(3) Uani 1 1 d . . . . .
H19 H 1.101009 0.508179 0.434040 0.041 Uiso 1 1 calc R . . . .
C20 C 0.9267(10) 0.5057(4) 0.3211(8) 0.029(2) Uani 1 1 d . . . . .
C21 C 0.9775(11) 0.4680(4) 0.2645(8) 0.033(3) Uani 1 1 d . . . . .
H21 H 1.068143 0.451110 0.288724 0.039 Uiso 1 1 calc R . . . .
C22 C 0.8999(11) 0.4567(4) 0.1799(8) 0.031(2) Uani 1 1 d . . . . .
H22 H 0.938902 0.432591 0.145580 0.037 Uiso 1 1 calc R . . . .
C23 C 0.7591(11) 0.4795(3) 0.1379(8) 0.029(2) Uani 1 1 d . . . . .
C24 C 0.6775(12) 0.4724(4) 0.0485(8) 0.032(2) Uani 1 1 d . . . . .
H24 H 0.712031 0.450499 0.007870 0.039 Uiso 1 1 calc R . . . .
C25 C 0.5474(12) 0.4972(3) 0.0196(7) 0.027(2) Uani 1 1 d . . . . .
H25 H 0.493548 0.493886 -0.042742 0.033 Uiso 1 1 calc R . . . .
C26 C 0.4915(11) 0.5277(3) 0.0810(7) 0.025(2) Uani 1 1 d . . . . .
H26 H 0.397807 0.543345 0.059974 0.030 Uiso 1 1 calc R . . . .
C27 C 0.4234(10) 0.5266(4) 0.4305(7) 0.030(3) Uani 1 1 d . . . . .
C28 C 0.3991(10) 0.4709(4) 0.3219(7) 0.027(2) Uani 1 1 d . . . . .
C29 C 0.3850(12) 0.4438(4) 0.2427(8) 0.033(3) Uani 1 1 d . . . . .
H29 H 0.403702 0.457303 0.187078 0.039 Uiso 1 1 calc R . . . .
C30 C 0.3418(12) 0.3949(5) 0.2476(9) 0.040(3) Uani 1 1 d . . . . .
H30 H 0.330716 0.374832 0.194144 0.049 Uiso 1 1 calc R . . . .
C31 C 0.3146(13) 0.3753(4) 0.3301(9) 0.040(3) Uani 1 1 d . . . . .
H31 H 0.285543 0.342073 0.331100 0.048 Uiso 1 1 calc R . . . .
C32 C 0.3285(12) 0.4022(4) 0.4087(8) 0.039(3) Uani 1 1 d . . . . .
H32 H 0.311272 0.388864 0.464823 0.047 Uiso 1 1 calc R . . . .
C33 C 0.3688(10) 0.4497(4) 0.4019(8) 0.032(3) Uani 1 1 d . . . . .
C34 C 0.4385(11) 0.5707(5) 0.4861(7) 0.032(3) Uani 1 1 d . . . . .
C35 C 0.4629(11) 0.6169(4) 0.4504(7) 0.032(3) Uani 1 1 d . . . . .
C36 C 0.4725(14) 0.6565(5) 0.5092(8) 0.047(3) Uani 1 1 d . . . . .
H36 H 0.489069 0.687778 0.485831 0.056 Uiso 1 1 calc R . . . .
C37 C 0.4590(17) 0.6527(6) 0.6009(9) 0.059(4) Uani 1 1 d . . . . .
H37 H 0.468807 0.680412 0.640383 0.071 Uiso 1 1 calc R . . . .
C38 C 0.4292(18) 0.6044(6) 0.6342(9) 0.062(4) Uani 1 1 d . . . . .
H38 H 0.415645 0.600424 0.695754 0.075 Uiso 1 1 calc R . . . .
C39 C 0.4207(14) 0.5645(5) 0.5768(8) 0.047(3) Uani 1 1 d . . . . .
H39 H 0.402777 0.533007 0.598892 0.056 Uiso 1 1 calc R . . . .
C40 C 0.8499(10) 0.3464(3) 0.9184(7) 0.020(2) Uani 1 1 d . . . . .
C41 C 0.7207(10) 0.3549(3) 0.9566(6) 0.0159(17) Uani 1 1 d . . . . .
C42 C 0.5898(10) 0.3720(3) 0.8954(6) 0.0190(19) Uani 1 1 d . . . . .
C43 C 0.4625(11) 0.3768(3) 0.9324(6) 0.025(2) Uani 1 1 d . . . . .
H43 H 0.370443 0.386752 0.893814 0.030 Uiso 1 1 calc R . . . .
C44 C 0.4705(12) 0.3670(4) 1.0271(7) 0.031(2) Uani 1 1 d . . . . .
H44 H 0.382605 0.370817 1.050872 0.038 Uiso 1 1 calc R . . . .
C45 C 0.5972(11) 0.3523(4) 1.0855(7) 0.026(2) Uani 1 1 d . . . . .
H45 H 0.597899 0.346399 1.149047 0.031 Uiso 1 1 calc R . . . .
C46 C 0.7303(11) 0.3458(3) 1.0510(7) 0.024(2) Uani 1 1 d . . . . .
C47 C 0.8710(12) 0.3289(4) 1.1077(7) 0.028(2) Uani 1 1 d . . . . .
H47 H 0.879149 0.324071 1.172269 0.034 Uiso 1 1 calc R . . . .
C48 C 0.9901(11) 0.3200(4) 1.0702(7) 0.027(2) Uani 1 1 d . . . . .
H48 H 1.079959 0.308262 1.108658 0.032 Uiso 1 1 calc R . . . .
C49 C 0.9841(10) 0.3279(3) 0.9730(6) 0.020(2) Uani 1 1 d . . . . .
C50 C 1.1014(11) 0.3184(4) 0.9282(8) 0.029(2) Uani 1 1 d . . . . .
H50 H 1.192746 0.305572 0.962997 0.034 Uiso 1 1 calc R . . . .
C51 C 1.0878(11) 0.3272(4) 0.8364(8) 0.030(2) Uani 1 1 d . . . . .
H51 H 1.167402 0.320643 0.806088 0.037 Uiso 1 1 calc R . . . .
C52 C 0.9489(11) 0.3466(4) 0.7872(7) 0.026(2) Uani 1 1 d . . . . .
H52 H 0.937760 0.353231 0.722886 0.032 Uiso 1 1 calc R . . . .
C53 C 0.3696(10) 0.3317(4) 0.6661(7) 0.0224(19) Uani 1 1 d . U . . .
C54 C 0.3177(10) 0.3807(4) 0.6670(6) 0.023(2) Uani 1 1 d . U . . .
C55 C 0.4160(11) 0.4157(4) 0.7185(7) 0.024(2) Uani 1 1 d . . . . .
C56 C 0.3577(11) 0.4625(4) 0.7208(8) 0.035(3) Uani 1 1 d . . . . .
H56 H 0.418132 0.487240 0.754990 0.042 Uiso 1 1 calc R . . . .
C57 C 0.2119(12) 0.4738(4) 0.6737(8) 0.038(3) Uani 1 1 d . . . . .
H57 H 0.176417 0.506100 0.677260 0.046 Uiso 1 1 calc R . . . .
C58 C 0.1197(12) 0.4405(4) 0.6234(8) 0.033(3) Uani 1 1 d . . . . .
H58 H 0.021909 0.449616 0.591641 0.040 Uiso 1 1 calc R . . . .
C59 C 0.1705(10) 0.3916(5) 0.6183(7) 0.032(2) Uani 1 1 d . U . . .
C60 C 0.0819(11) 0.3529(5) 0.5695(7) 0.036(2) Uani 1 1 d . U . . .
H60 H -0.015738 0.359788 0.534642 0.043 Uiso 1 1 calc R . . . .
C61 C 0.1338(11) 0.3070(5) 0.5720(7) 0.035(2) Uani 1 1 d . U . . .
H61 H 0.070732 0.282311 0.539683 0.042 Uiso 1 1 calc R . . . .
C62 C 0.2820(11) 0.2940(4) 0.6220(7) 0.027(2) Uani 1 1 d . U . . .
C63 C 0.3457(13) 0.2477(4) 0.6288(8) 0.036(3) Uani 1 1 d . . . . .
H63 H 0.291124 0.221186 0.596723 0.044 Uiso 1 1 calc R . . . .
C64 C 0.4880(12) 0.2401(4) 0.6818(7) 0.030(2) Uani 1 1 d . . . . .
H64 H 0.530106 0.208340 0.688596 0.037 Uiso 1 1 calc R . . . .
C65 C 0.5691(11) 0.2803(4) 0.7255(7) 0.025(2) Uani 1 1 d . . . . .
H65 H 0.666235 0.275012 0.762682 0.030 Uiso 1 1 calc R . . . .
C66 C 0.7143(11) 0.4521(4) 0.6223(8) 0.031(2) Uani 1 1 d . . . . .
C67 C 0.6816(9) 0.3810(5) 0.5561(7) 0.032(3) Uani 1 1 d . . . . .
C68 C 0.6643(12) 0.3312(5) 0.5359(8) 0.036(3) Uani 1 1 d . . . . .
H68 H 0.642875 0.308024 0.579083 0.043 Uiso 1 1 calc R . . . .
C69 C 0.6813(13) 0.3182(5) 0.4470(7) 0.043(3) Uani 1 1 d . . . . .
H69 H 0.671233 0.284840 0.429899 0.052 Uiso 1 1 calc R . . . .
C70 C 0.7112(14) 0.3506(6) 0.3834(8) 0.046(3) Uani 1 1 d . . . . .
H70 H 0.719923 0.339360 0.323977 0.056 Uiso 1 1 calc R . . . .
C71 C 0.7292(11) 0.3997(6) 0.4042(7) 0.047(4) Uani 1 1 d . . . . .
H71 H 0.750328 0.422673 0.360689 0.056 Uiso 1 1 calc R . . . .
C72 C 0.7143(11) 0.4134(5) 0.4930(8) 0.037(3) Uani 1 1 d . . . . .
C73 C 0.7386(11) 0.4934(4) 0.6810(8) 0.034(3) Uani 1 1 d . . . . .
C74 C 0.7351(11) 0.4920(4) 0.7768(8) 0.032(2) Uani 1 1 d . . . . .
C75 C 0.7662(13) 0.5352(4) 0.8289(10) 0.046(3) Uani 1 1 d . . . . .
H75 H 0.762912 0.534594 0.892808 0.056 Uiso 1 1 calc R . . . .
C76 C 0.8005(15) 0.5774(5) 0.7916(12) 0.066(4) Uani 1 1 d . . . . .
H76 H 0.820123 0.606088 0.828009 0.079 Uiso 1 1 calc R . . . .
C77 C 0.8067(17) 0.5776(6) 0.6946(13) 0.081(5) Uani 1 1 d . . . . .
H77 H 0.833106 0.606841 0.667542 0.098 Uiso 1 1 calc R . . . .
C78 C 0.7759(15) 0.5377(4) 0.6421(11) 0.050(4) Uani 1 1 d . . . . .
H78 H 0.779135 0.538995 0.578253 0.060 Uiso 1 1 calc R . . . .
Cl1 Cl 0.0779(4) 0.71890(14) 0.2947(3) 0.0598(9) Uani 1 1 d D U . . .
Cl2 Cl 0.0745(5) 0.68416(15) 0.4812(3) 0.0681(11) Uani 1 1 d D U . . .
C79 C 0.1002(15) 0.6677(5) 0.3695(9) 0.060(3) Uani 1 1 d D U . . .
H79A H 0.201693 0.653955 0.374847 0.072 Uiso 1 1 calc R . . . .
H79B H 0.026578 0.642362 0.342921 0.072 Uiso 1 1 calc R . . . .
Cl3 Cl 0.1710(6) 0.5362(2) 0.8894(4) 0.1090(19) Uani 1 1 d D U . . .
Cl4 Cl 0.1281(6) 0.4556(2) 1.0082(4) 0.1065(19) Uani 1 1 d D U . . .
C80 C 0.1164(17) 0.4725(6) 0.8885(11) 0.086(5) Uani 1 1 d D U . . .
H80A H 0.013070 0.468137 0.852028 0.103 Uiso 1 1 calc R . . . .
H80B H 0.184606 0.452149 0.860698 0.103 Uiso 1 1 calc R . . . .
C81 C 0.767(4) 0.1564(11) 0.180(2) 0.110(9) Uani 0.551(9) 1 d D U P A 1
H81A H 0.801659 0.157395 0.121188 0.165 Uiso 0.551(9) 1 calc R . P A 1
H81B H 0.657970 0.152485 0.166105 0.165 Uiso 0.551(9) 1 calc R . P A 1
H81C H 0.813973 0.128987 0.217196 0.165 Uiso 0.551(9) 1 calc R . P A 1
C82 C 0.808(3) 0.2021(11) 0.231(2) 0.090(7) Uani 0.551(9) 1 d D U P A 1
H82A H 0.752393 0.205545 0.280957 0.108 Uiso 0.551(9) 1 calc R . P A 1
H82B H 0.784494 0.230452 0.188447 0.108 Uiso 0.551(9) 1 calc R . P A 1
C83 C 0.971(3) 0.1987(11) 0.269(2) 0.089(6) Uani 0.551(9) 1 d D U P A 1
H83A H 1.024341 0.193926 0.218058 0.107 Uiso 0.551(9) 1 calc R . P A 1
H83B H 0.992305 0.170307 0.311256 0.107 Uiso 0.551(9) 1 calc R . P A 1
C84 C 1.026(3) 0.2447(10) 0.322(2) 0.087(6) Uani 0.551(9) 1 d D U P A 1
H84A H 0.983081 0.248435 0.377437 0.105 Uiso 0.551(9) 1 calc R . P A 1
H84B H 1.001212 0.273953 0.281851 0.105 Uiso 0.551(9) 1 calc R . P A 1
C85 C 1.193(3) 0.2356(13) 0.347(2) 0.099(7) Uani 0.551(9) 1 d D U P A 1
H85A H 1.216580 0.206374 0.386497 0.119 Uiso 0.551(9) 1 calc R . P A 1
H85B H 1.246805 0.264012 0.379337 0.119 Uiso 0.551(9) 1 calc R . P A 1
C86 C 1.233(5) 0.2275(17) 0.247(3) 0.129(11) Uani 0.551(9) 1 d D U P A 1
H86A H 1.142184 0.231179 0.198046 0.194 Uiso 0.551(9) 1 calc R . P A 1
H86B H 1.273765 0.194667 0.243720 0.194 Uiso 0.551(9) 1 calc R . P A 1
H86C H 1.307288 0.251641 0.237638 0.194 Uiso 0.551(9) 1 calc R . P A 1
Cl5 Cl 0.2438(13) 0.2096(4) 0.1073(7) 0.042(3) Uani 0.290(8) 1 d D U P B 2
Cl6 Cl 0.426(2) 0.2632(5) 0.2314(13) 0.104(6) Uani 0.290(8) 1 d D U P B 2
C87 C 0.437(3) 0.2122(15) 0.160(3) 0.074(9) Uani 0.290(8) 1 d D U P B 2
H87A H 0.472133 0.182602 0.196633 0.089 Uiso 0.290(8) 1 calc R . P B 2
H87B H 0.500414 0.218536 0.114894 0.089 Uiso 0.290(8) 1 calc R . P B 2
Cl7 Cl 0.589(4) 0.1214(13) 0.1081(19) 0.101(11) Uani 0.159(9) 1 d D U P C 3
Cl8 Cl 0.336(5) 0.1871(15) 0.122(3) 0.122(12) Uani 0.159(9) 1 d D U P C 3
C88 C 0.534(6) 0.179(3) 0.146(9) 0.117(14) Uani 0.159(9) 1 d D U P C 3
H88A H 0.579377 0.204859 0.114453 0.140 Uiso 0.159(9) 1 calc R . P C 3
H88B H 0.573931 0.181840 0.213187 0.140 Uiso 0.159(9) 1 calc R . P C 3

loop_
_atom_site_aniso_label
_atom_site_aniso_U_11
_atom_site_aniso_U_22
_atom_site_aniso_U_33
_atom_site_aniso_U_23
_atom_site_aniso_U_13
_atom_site_aniso_U_12
Ir1 0.01336(16) 0.0266(2) 0.01757(17) 0.00705(17) 0.00505(13) 0.00399(16)
Ir2 0.01190(16) 0.0270(2) 0.02274(19) 0.00992(17) 0.00267(14) 0.00055(16)
O1 0.018(3) 0.048(5) 0.026(4) 0.022(3) 0.006(3) 0.010(3)
O2 0.026(4) 0.043(5) 0.022(4) -0.001(3) 0.009(3) 0.006(3)
O3 0.021(4) 0.058(6) 0.035(4) 0.034(4) 0.002(3) 0.003(4)
O4 0.019(3) 0.030(4) 0.038(4) 0.010(3) 0.004(3) 0.000(3)
N1 0.011(4) 0.026(5) 0.030(5) 0.010(3) 0.008(3) 0.009(3)
N2 0.017(4) 0.020(4) 0.018(4) 0.008(3) 0.006(3) 0.003(3)
N3 0.009(3) 0.031(5) 0.027(5) 0.016(4) 0.007(3) 0.005(3)
N4 0.019(4) 0.019(4) 0.018(4) 0.008(3) 0.003(3) 0.003(3)
N5 0.016(4) 0.030(5) 0.018(4) 0.008(3) 0.009(3) -0.003(3)
N6 0.009(3) 0.035(5) 0.029(5) 0.017(4) 0.001(3) 0.001(3)
C1 0.022(5) 0.020(5) 0.022(5) 0.000(4) 0.011(4) 0.004(4)
C2 0.018(4) 0.017(5) 0.019(5) -0.001(4) 0.002(4) 0.003(4)
C3 0.017(4) 0.024(5) 0.018(5) -0.001(4) 0.005(4) -0.003(4)
C4 0.023(5) 0.025(5) 0.019(5) 0.000(4) 0.007(4) -0.001(4)
C5 0.028(5) 0.027(6) 0.036(6) -0.003(5) 0.012(5) -0.007(4)
C6 0.035(6) 0.023(5) 0.037(6) 0.002(4) 0.014(5) -0.004(5)
C7 0.020(5) 0.026(5) 0.017(5) -0.001(4) 0.007(4) -0.002(4)
C8 0.033(5) 0.019(5) 0.028(5) 0.006(4) 0.006(4) 0.006(4)
C9 0.023(5) 0.026(5) 0.029(5) 0.006(4) 0.002(4) 0.002(4)
C10 0.018(5) 0.026(5) 0.023(5) 0.002(4) 0.005(4) 0.004(4)
C11 0.022(5) 0.026(6) 0.043(7) 0.009(5) 0.009(5) 0.003(4)
C12 0.008(4) 0.040(7) 0.047(6) 0.013(5) 0.002(4) -0.005(4)
C13 0.021(5) 0.025(6) 0.033(5) 0.011(4) 0.010(4) 0.008(4)
C14 0.019(4) 0.014(5) 0.031(5) 0.011(4) 0.014(4) 0.001(4)
C15 0.015(4) 0.022(5) 0.036(6) 0.013(4) 0.011(4) 0.002(4)
C16 0.011(4) 0.032(6) 0.011(4) 0.011(4) 0.001(3) 0.003(4)
C17 0.029(5) 0.050(6) 0.018(5) -0.003(5) 0.006(4) 0.000(6)
C18 0.024(5) 0.069(9) 0.023(5) 0.007(5) 0.004(4) -0.002(5)
C19 0.015(5) 0.051(7) 0.035(6) 0.016(6) 0.001(5) 0.006(5)
C20 0.013(4) 0.026(5) 0.051(7) 0.020(5) 0.012(5) 0.000(4)
C21 0.015(5) 0.023(5) 0.062(8) 0.015(5) 0.012(5) 0.005(4)
C22 0.023(5) 0.012(5) 0.057(7) 0.006(5) 0.007(5) 0.009(4)
C23 0.025(5) 0.014(5) 0.050(7) 0.006(4) 0.013(5) -0.007(4)
C24 0.034(6) 0.017(5) 0.050(7) 0.000(5) 0.020(5) 0.001(4)
C25 0.031(6) 0.023(5) 0.026(5) -0.003(4) 0.003(4) -0.002(4)
C26 0.024(5) 0.023(5) 0.027(5) 0.005(4) 0.005(4) -0.002(4)
C27 0.014(5) 0.047(7) 0.032(6) 0.027(5) 0.011(4) 0.009(4)
C28 0.011(4) 0.039(6) 0.033(6) 0.024(5) 0.009(4) 0.013(4)
C29 0.034(6) 0.027(6) 0.043(7) 0.014(5) 0.023(5) 0.005(5)
C30 0.033(6) 0.042(8) 0.051(7) 0.006(6) 0.021(5) 0.004(5)
C31 0.040(6) 0.028(6) 0.060(8) 0.026(5) 0.031(6) 0.008(5)
C32 0.026(5) 0.045(7) 0.051(7) 0.030(6) 0.021(5) 0.017(5)
C33 0.010(4) 0.050(7) 0.038(6) 0.025(5) 0.012(4) 0.006(4)
C34 0.024(5) 0.053(8) 0.020(5) 0.004(5) 0.006(4) 0.003(5)
C35 0.023(5) 0.053(7) 0.022(5) 0.003(5) 0.010(4) 0.008(5)
C36 0.050(8) 0.069(9) 0.024(6) 0.002(6) 0.015(6) 0.006(7)
C37 0.085(11) 0.064(10) 0.030(7) -0.010(7) 0.016(7) 0.005(8)
C38 0.072(10) 0.093(12) 0.023(7) 0.006(7) 0.014(7) 0.002(9)
C39 0.043(7) 0.071(10) 0.033(7) 0.001(6) 0.021(6) 0.000(6)
C40 0.017(4) 0.017(5) 0.024(5) 0.005(4) 0.001(4) 0.001(4)
C41 0.018(4) 0.013(4) 0.017(4) 0.003(3) 0.006(4) -0.002(3)
C42 0.019(4) 0.014(4) 0.024(5) 0.003(4) 0.003(4) -0.001(3)
C43 0.023(5) 0.030(6) 0.022(5) -0.001(4) 0.007(4) 0.002(4)
C44 0.026(5) 0.037(6) 0.034(6) -0.005(5) 0.014(5) -0.005(4)
C45 0.033(6) 0.026(5) 0.019(5) -0.008(4) 0.007(4) -0.003(4)
C46 0.030(5) 0.019(5) 0.024(5) 0.000(4) 0.006(4) -0.001(4)
C47 0.039(6) 0.025(5) 0.017(5) 0.001(4) -0.001(4) 0.001(5)
C48 0.026(5) 0.024(5) 0.026(5) 0.005(4) -0.005(4) 0.001(4)
C49 0.020(5) 0.019(5) 0.018(5) 0.004(4) -0.003(4) 0.001(4)
C50 0.018(5) 0.032(6) 0.032(6) 0.013(5) -0.004(4) -0.001(4)
C51 0.013(5) 0.043(6) 0.034(6) 0.002(5) 0.004(4) 0.003(4)
C52 0.022(5) 0.035(6) 0.024(5) 0.010(4) 0.009(4) 0.003(4)
C53 0.011(4) 0.041(5) 0.018(4) 0.007(4) 0.009(3) -0.005(3)
C54 0.014(4) 0.043(5) 0.014(4) 0.003(4) 0.008(3) 0.002(4)
C55 0.019(5) 0.036(6) 0.019(5) 0.001(4) 0.006(4) -0.003(4)
C56 0.022(5) 0.032(6) 0.051(7) 0.017(5) 0.011(5) 0.002(4)
C57 0.022(5) 0.039(7) 0.052(7) 0.023(6) 0.004(5) 0.007(5)
C58 0.016(5) 0.052(8) 0.032(6) 0.021(5) 0.005(5) 0.008(5)
C59 0.020(4) 0.053(6) 0.028(5) 0.014(5) 0.013(4) 0.006(4)
C60 0.014(4) 0.071(6) 0.023(5) 0.008(5) 0.004(4) -0.006(4)
C61 0.020(5) 0.061(6) 0.023(5) 0.005(5) 0.006(4) -0.010(4)
C62 0.020(4) 0.049(6) 0.016(5) 0.005(4) 0.012(4) -0.011(4)
C63 0.033(6) 0.049(7) 0.029(6) -0.002(5) 0.009(5) -0.018(5)
C64 0.036(6) 0.030(6) 0.026(6) 0.001(4) 0.008(5) 0.005(5)
C65 0.023(5) 0.029(6) 0.023(5) 0.010(4) 0.006(4) -0.006(4)
C66 0.013(5) 0.044(7) 0.035(6) 0.013(5) 0.003(4) 0.005(4)
C67 0.010(4) 0.063(8) 0.022(5) 0.020(5) 0.001(4) -0.002(5)
C68 0.026(5) 0.052(8) 0.030(6) 0.017(5) 0.006(5) -0.011(5)
C69 0.035(6) 0.078(9) 0.018(5) -0.002(6) 0.007(5) -0.019(6)
C70 0.037(7) 0.083(10) 0.020(6) 0.008(6) 0.006(5) -0.016(7)
C71 0.019(5) 0.099(12) 0.022(5) 0.029(6) 0.002(4) -0.004(6)
C72 0.009(4) 0.067(9) 0.033(6) 0.030(6) -0.003(4) 0.002(5)
C73 0.022(5) 0.031(6) 0.048(7) 0.021(5) 0.008(5) 0.000(4)
C74 0.017(5) 0.024(5) 0.050(7) 0.014(5) -0.002(5) 0.002(4)
C75 0.031(6) 0.032(7) 0.076(10) 0.011(6) 0.010(6) -0.003(5)
C76 0.066(9) 0.026(6) 0.104(12) 0.021(9) 0.016(8) -0.009(7)
C77 0.074(10) 0.050(9) 0.124(15) 0.055(11) 0.029(10) -0.007(9)
C78 0.054(8) 0.028(7) 0.068(9) 0.021(6) 0.016(7) -0.008(6)
Cl1 0.0445(18) 0.069(2) 0.068(2) -0.0058(18) 0.0169(17) -0.0071(17)
Cl2 0.068(2) 0.072(3) 0.055(2) -0.0052(19) -0.0070(19) 0.014(2)
C79 0.039(7) 0.076(9) 0.060(8) -0.015(6) -0.004(6) 0.017(7)
Cl3 0.088(4) 0.138(4) 0.084(3) -0.007(3) -0.019(3) 0.062(3)
Cl4 0.074(3) 0.161(5) 0.093(4) -0.037(3) 0.038(3) -0.040(3)
C80 0.044(8) 0.107(10) 0.096(10) 0.018(10) -0.008(8) 0.039(8)
C81 0.163(18) 0.100(15) 0.078(15) 0.039(12) 0.049(14) -0.012(15)
C82 0.103(10) 0.099(11) 0.071(10) 0.040(9) 0.028(9) -0.014(9)
C83 0.103(10) 0.089(10) 0.078(10) 0.032(8) 0.028(8) 0.013(8)
C84 0.107(10) 0.089(10) 0.067(10) 0.030(8) 0.022(8) 0.004(8)
C85 0.114(11) 0.089(11) 0.096(11) 0.014(9) 0.022(9) 0.005(9)
C86 0.138(19) 0.127(19) 0.131(16) 0.032(16) 0.048(15) 0.029(17)
Cl5 0.052(6) 0.036(6) 0.038(6) 0.012(4) 0.010(5) 0.017(5)
Cl6 0.167(15) 0.036(7) 0.103(11) 0.026(7) 0.015(10) -0.005(8)
C87 0.077(11) 0.072(12) 0.069(13) 0.017(10) 0.004(10) 0.001(11)
Cl7 0.139(19) 0.122(18) 0.050(13) 0.021(12) 0.038(13) -0.017(14)
Cl8 0.143(18) 0.13(2) 0.102(19) 0.029(16) 0.044(16) -0.027(15)
C88 0.134(18) 0.122(18) 0.097(18) 0.011(12) 0.033(12) -0.012(12)

loop_
_atom_type_symbol
_atom_type_description
_atom_type_scat_dispersion_real
_atom_type_scat_dispersion_imag
_atom_type_scat_source
C C 0.0033 0.0016 'International Tables Vol C Tables 4.2.6.8 and 6.1.1.4'
H H 0.0000 0.0000 'International Tables Vol C Tables 4.2.6.8 and 6.1.1.4'
Cl Cl 0.1484 0.1585 'International Tables Vol C Tables 4.2.6.8 and 6.1.1.4'
Ir Ir -1.4442 7.9887 'International Tables Vol C Tables 4.2.6.8 and 6.1.1.4'
N N 0.0061 0.0033 'International Tables Vol C Tables 4.2.6.8 and 6.1.1.4'
O O 0.0106 0.0060 'International Tables Vol C Tables 4.2.6.8 and 6.1.1.4'

loop_
_geom_angle_atom_site_label_1
_geom_angle_atom_site_label_2
_geom_angle_atom_site_label_3
_geom_angle
_geom_angle_site_symmetry_1
_geom_angle_site_symmetry_3
_geom_angle_publ_flag
O2 Ir1 N1 87.3(3) . . ?
O2 Ir1 N3 88.6(3) . . ?
N1 Ir1 N3 93.5(3) . . ?
N2 Ir1 O2 173.6(3) . . ?
N2 Ir1 N1 96.5(3) . . ?
N2 Ir1 N3 96.3(3) . . ?
N2 Ir1 C16 81.7(3) . . ?
C3 Ir1 O2 86.2(3) . . ?
C3 Ir1 N1 80.1(3) . . ?
C3 Ir1 N2 89.3(4) . . ?
C3 Ir1 N3 172.0(3) . . ?
C3 Ir1 C16 98.2(4) . . ?
C16 Ir1 O2 94.3(3) . . ?
C16 Ir1 N1 177.6(3) . . ?
C16 Ir1 N3 88.3(3) . . ?
O4 Ir2 N4 87.1(3) . . ?
O4 Ir2 N6 88.4(3) . . ?
N5 Ir2 O4 174.5(3) . . ?
N5 Ir2 N4 97.2(3) . . ?
N5 Ir2 N6 94.8(3) . . ?
N6 Ir2 N4 94.4(3) . . ?
C42 Ir2 O4 86.6(3) . . ?
C42 Ir2 N4 80.6(3) . . ?
C42 Ir2 N5 90.6(3) . . ?
C42 Ir2 N6 173.0(3) . . ?
C55 Ir2 O4 93.7(4) . . ?
C55 Ir2 N4 176.6(4) . . ?
C55 Ir2 N5 81.9(4) . . ?
C55 Ir2 N6 89.0(3) . . ?
C55 Ir2 C42 96.1(4) . . ?
C27 O1 C33 104.6(8) . . ?
C35 O2 Ir1 127.7(7) . . ?
C72 O3 C66 105.3(8) . . ?
C74 O4 Ir2 127.8(7) . . ?
C1 N1 Ir1 112.7(6) . . ?
C13 N1 Ir1 128.7(6) . . ?
C13 N1 C1 118.6(8) . . ?
C14 N2 Ir1 114.7(6) . . ?
C26 N2 Ir1 128.1(6) . . ?
C26 N2 C14 117.1(8) . . ?
C27 N3 Ir1 121.6(7) . . ?
C27 N3 C28 106.1(8) . . ?
C28 N3 Ir1 132.1(7) . . ?
C40 N4 Ir2 111.5(6) . . ?
C52 N4 Ir2 129.7(7) . . ?
C52 N4 C40 118.7(8) . . ?
C53 N5 Ir2 114.3(6) . . ?
C65 N5 Ir2 127.8(7) . . ?
C65 N5 C53 117.9(8) . . ?
C66 N6 Ir2 121.7(8) . . ?
C66 N6 C67 105.3(9) . . ?
C67 N6 Ir2 132.8(7) . . ?
N1 C1 C2 115.7(8) . . ?
N1 C1 C10 122.5(9) . . ?
C10 C1 C2 121.8(9) . . ?
C3 C2 C1 117.5(8) . . ?
C3 C2 C7 123.5(8) . . ?
C7 C2 C1 119.0(8) . . ?
C2 C3 Ir1 113.8(6) . . ?
C4 C3 Ir1 130.5(7) . . ?
C4 C3 C2 115.7(8) . . ?
C3 C4 H4 119.1 . . ?
C3 C4 C5 121.8(9) . . ?
C5 C4 H4 119.1 . . ?
C4 C5 H5 119.3 . . ?
C6 C5 C4 121.3(9) . . ?
C6 C5 H5 119.3 . . ?
C5 C6 H6 120.4 . . ?
C5 C6 C7 119.1(9) . . ?
C7 C6 H6 120.4 . . ?
C2 C7 C8 118.7(8) . . ?
C6 C7 C2 118.4(9) . . ?
C6 C7 C8 122.9(9) . . ?
C7 C8 H8 119.0 . . ?
C9 C8 C7 121.9(9) . . ?
C9 C8 H8 119.0 . . ?
C8 C9 H9 119.5 . . ?
C8 C9 C10 120.9(9) . . ?
C10 C9 H9 119.5 . . ?
C1 C10 C9 117.7(8) . . ?
C1 C10 C11 117.8(9) . . ?
C11 C10 C9 124.5(9) . . ?
C10 C11 H11 120.3 . . ?
C12 C11 C10 119.3(9) . . ?
C12 C11 H11 120.3 . . ?
C11 C12 H12 120.0 . . ?
C11 C12 C13 120.0(9) . . ?
C13 C12 H12 120.0 . . ?
N1 C13 C12 121.8(9) . . ?
N1 C13 H13 119.1 . . ?
C12 C13 H13 119.1 . . ?
N2 C14 C15 114.1(8) . . ?
N2 C14 C23 123.1(9) . . ?
C23 C14 C15 122.7(9) . . ?
C16 C15 C14 117.5(8) . . ?
C20 C15 C14 120.3(9) . . ?
C20 C15 C16 122.0(10) . . ?
C15 C16 Ir1 110.7(7) . . ?
C17 C16 Ir1 131.8(8) . . ?
C17 C16 C15 117.4(9) . . ?
C16 C17 H17 119.7 . . ?
C16 C17 C18 120.6(10) . . ?
C18 C17 H17 119.7 . . ?
C17 C18 H18 119.2 . . ?
C19 C18 C17 121.6(10) . . ?
C19 C18 H18 119.2 . . ?
C18 C19 H19 120.2 . . ?
C18 C19 C20 119.7(10) . . ?
C20 C19 H19 120.2 . . ?
C15 C20 C21 116.1(10) . . ?
C19 C20 C15 118.7(10) . . ?
C19 C20 C21 125.2(9) . . ?
C20 C21 H21 119.1 . . ?
C22 C21 C20 121.7(9) . . ?
C22 C21 H21 119.1 . . ?
C21 C22 H22 118.4 . . ?
C21 C22 C23 123.3(10) . . ?
C23 C22 H22 118.4 . . ?
C14 C23 C22 115.4(10) . . ?
C24 C23 C14 117.9(9) . . ?
C24 C23 C22 126.6(10) . . ?
C23 C24 H24 120.4 . . ?
C25 C24 C23 119.1(10) . . ?
C25 C24 H24 120.4 . . ?
C24 C25 H25 119.7 . . ?
C24 C25 C26 120.7(10) . . ?
C26 C25 H25 119.7 . . ?
N2 C26 C25 121.8(9) . . ?
N2 C26 H26 119.1 . . ?
C25 C26 H26 119.1 . . ?
O1 C27 C34 116.6(9) . . ?
N3 C27 O1 113.7(10) . . ?
N3 C27 C34 129.6(9) . . ?
C29 C28 N3 133.5(9) . . ?
C29 C28 C33 119.7(10) . . ?
C33 C28 N3 106.8(10) . . ?
C28 C29 H29 121.6 . . ?
C28 C29 C30 116.9(10) . . ?
C30 C29 H29 121.6 . . ?
C29 C30 H30 119.5 . . ?
C31 C30 C29 121.1(12) . . ?
C31 C30 H30 119.5 . . ?
C30 C31 H31 119.0 . . ?
C32 C31 C30 122.0(11) . . ?
C32 C31 H31 119.0 . . ?
C31 C32 H32 122.1 . . ?
C31 C32 C33 115.8(10) . . ?
C33 C32 H32 122.1 . . ?
O1 C33 C28 108.8(9) . . ?
C32 C33 O1 126.7(10) . . ?
C32 C33 C28 124.5(12) . . ?
C35 C34 C27 122.9(9) . . ?
C39 C34 C27 115.1(11) . . ?
C39 C34 C35 122.0(11) . . ?
O2 C35 C34 126.0(10) . . ?
O2 C35 C36 116.1(11) . . ?
C36 C35 C34 117.8(10) . . ?
C35 C36 H36 118.4 . . ?
C35 C36 C37 123.2(13) . . ?
C37 C36 H36 118.4 . . ?
C36 C37 H37 121.4 . . ?
C36 C37 C38 117.2(13) . . ?
C38 C37 H37 121.4 . . ?
C37 C38 H38 119.8 . . ?
C39 C38 C37 120.5(12) . . ?
C39 C38 H38 119.8 . . ?
C34 C39 H39 120.3 . . ?
C38 C39 C34 119.4(13) . . ?
C38 C39 H39 120.3 . . ?
N4 C40 C41 116.7(8) . . ?
N4 C40 C49 121.7(8) . . ?
C49 C40 C41 121.6(9) . . ?
C42 C41 C40 117.3(8) . . ?
C46 C41 C40 118.8(8) . . ?
C46 C41 C42 123.9(8) . . ?
C41 C42 Ir2 113.4(6) . . ?
C43 C42 Ir2 130.2(7) . . ?
C43 C42 C41 116.4(8) . . ?
C42 C43 H43 120.0 . . ?
C42 C43 C44 120.0(9) . . ?
C44 C43 H43 120.0 . . ?
C43 C44 H44 118.5 . . ?
C45 C44 C43 123.1(9) . . ?
C45 C44 H44 118.5 . . ?
C44 C45 H45 120.3 . . ?
C44 C45 C46 119.4(9) . . ?
C46 C45 H45 120.3 . . ?
C41 C46 C45 117.2(9) . . ?
C41 C46 C47 119.3(9) . . ?
C45 C46 C47 123.5(9) . . ?
C46 C47 H47 119.4 . . ?
C48 C47 C46 121.1(9) . . ?
C48 C47 H47 119.4 . . ?
C47 C48 H48 119.3 . . ?
C47 C48 C49 121.4(9) . . ?
C49 C48 H48 119.3 . . ?
C40 C49 C48 117.8(9) . . ?
C50 C49 C40 117.3(8) . . ?
C50 C49 C48 125.0(8) . . ?
C49 C50 H50 119.2 . . ?
C51 C50 C49 121.6(9) . . ?
C51 C50 H50 119.2 . . ?
C50 C51 H51 121.4 . . ?
C50 C51 C52 117.2(9) . . ?
C52 C51 H51 121.4 . . ?
N4 C52 C51 123.5(9) . . ?
N4 C52 H52 118.2 . . ?
C51 C52 H52 118.2 . . ?
N5 C53 C54 113.6(9) . . ?
C62 C53 N5 123.0(10) . . ?
C62 C53 C54 123.3(9) . . ?
C55 C54 C53 118.0(8) . . ?
C59 C54 C53 118.5(10) . . ?
C59 C54 C55 123.5(11) . . ?
C54 C55 Ir2 111.5(7) . . ?
C56 C55 Ir2 132.6(8) . . ?
C56 C55 C54 115.8(9) . . ?
C55 C56 H56 119.3 . . ?
C55 C56 C57 121.4(11) . . ?
C57 C56 H56 119.3 . . ?
C56 C57 H57 118.7 . . ?
C58 C57 C56 122.6(11) . . ?
C58 C57 H57 118.7 . . ?
C57 C58 H58 120.3 . . ?
C57 C58 C59 119.4(10) . . ?
C59 C58 H58 120.3 . . ?
C54 C59 C58 117.2(11) . . ?
C54 C59 C60 118.2(11) . . ?
C58 C59 C60 124.6(10) . . ?
C59 C60 H60 119.2 . . ?
C61 C60 C59 121.5(10) . . ?
C61 C60 H60 119.2 . . ?
C60 C61 H61 118.8 . . ?
C60 C61 C62 122.3(11) . . ?
C62 C61 H61 118.8 . . ?
C53 C62 C61 116.1(11) . . ?
C53 C62 C63 117.2(10) . . ?
C63 C62 C61 126.6(10) . . ?
C62 C63 H63 119.8 . . ?
C64 C63 C62 120.5(10) . . ?
C64 C63 H63 119.8 . . ?
C63 C64 H64 120.6 . . ?
C63 C64 C65 118.7(10) . . ?
C65 C64 H64 120.6 . . ?
N5 C65 C64 122.5(9) . . ?
N5 C65 H65 118.8 . . ?
C64 C65 H65 118.8 . . ?
O3 C66 C73 116.5(10) . . ?
N6 C66 O3 113.1(10) . . ?
N6 C66 C73 130.4(10) . . ?
C68 C67 N6 130.9(9) . . ?
C72 C67 N6 107.5(11) . . ?
C72 C67 C68 121.4(11) . . ?
C67 C68 H68 122.7 . . ?
C69 C68 C67 114.6(10) . . ?
C69 C68 H68 122.7 . . ?
C68 C69 H69 118.0 . . ?
C70 C69 C68 124.0(13) . . ?
C70 C69 H69 118.0 . . ?
C69 C70 H70 119.5 . . ?
C69 C70 C71 121.0(12) . . ?
C71 C70 H70 119.5 . . ?
C70 C71 H71 122.0 . . ?
C70 C71 C72 116.1(11) . . ?
C72 C71 H71 122.0 . . ?
O3 C72 C71 128.3(10) . . ?
C67 C72 O3 108.8(10) . . ?
C67 C72 C71 122.9(13) . . ?
C66 C73 C74 123.5(10) . . ?
C66 C73 C78 117.3(11) . . ?
C78 C73 C74 119.0(12) . . ?
O4 C74 C73 124.8(10) . . ?
O4 C74 C75 116.8(11) . . ?
C75 C74 C73 118.4(10) . . ?
C74 C75 H75 118.8 . . ?
C76 C75 C74 122.5(14) . . ?
C76 C75 H75 118.8 . . ?
C75 C76 H76 120.9 . . ?
C75 C76 C77 118.2(15) . . ?
C77 C76 H76 120.9 . . ?
C76 C77 H77 119.3 . . ?
C78 C77 C76 121.4(13) . . ?
C78 C77 H77 119.3 . . ?
C73 C78 H78 119.8 . . ?
C77 C78 C73 120.5(14) . . ?
C77 C78 H78 119.8 . . ?
Cl1 C79 Cl2 110.9(7) . . ?
Cl1 C79 H79A 109.5 . . ?
Cl1 C79 H79B 109.5 . . ?
Cl2 C79 H79A 109.5 . . ?
Cl2 C79 H79B 109.5 . . ?
H79A C79 H79B 108.0 . . ?
Cl3 C80 H80A 110.5 . . ?
Cl3 C80 H80B 110.5 . . ?
Cl4 C80 Cl3 106.4(9) . . ?
Cl4 C80 H80A 110.5 . . ?
Cl4 C80 H80B 110.5 . . ?
H80A C80 H80B 108.6 . . ?
H81A C81 H81B 109.5 . . ?
H81A C81 H81C 109.5 . . ?
H81B C81 H81C 109.5 . . ?
C82 C81 H81A 109.5 . . ?
C82 C81 H81B 109.5 . . ?
C82 C81 H81C 109.5 . . ?
C81 C82 H82A 110.7 . . ?
C81 C82 H82B 110.7 . . ?
C81 C82 C83 105(3) . . ?
H82A C82 H82B 108.8 . . ?
C83 C82 H82A 110.7 . . ?
C83 C82 H82B 110.7 . . ?
C82 C83 H83A 109.7 . . ?
C82 C83 H83B 109.7 . . ?
C82 C83 C84 110(2) . . ?
H83A C83 H83B 108.2 . . ?
C84 C83 H83A 109.7 . . ?
C84 C83 H83B 109.7 . . ?
C83 C84 H84A 111.5 . . ?
C83 C84 H84B 111.5 . . ?
C83 C84 C85 101(2) . . ?
H84A C84 H84B 109.4 . . ?
C85 C84 H84A 111.5 . . ?
C85 C84 H84B 111.5 . . ?
C84 C85 H85A 111.3 . . ?
C84 C85 H85B 111.3 . . ?
C84 C85 C86 102(2) . . ?
H85A C85 H85B 109.2 . . ?
C86 C85 H85A 111.3 . . ?
C86 C85 H85B 111.3 . . ?
C85 C86 H86A 109.5 . . ?
C85 C86 H86B 109.5 . . ?
C85 C86 H86C 109.5 . . ?
H86A C86 H86B 109.5 . . ?
H86A C86 H86C 109.5 . . ?
H86B C86 H86C 109.5 . . ?
Cl5 C87 H87A 112.4 . . ?
Cl5 C87 H87B 112.4 . . ?
Cl6 C87 Cl5 96.5(16) . . ?
Cl6 C87 H87A 112.4 . . ?
Cl6 C87 H87B 112.4 . . ?
H87A C87 H87B 110.0 . . ?
Cl7 C88 Cl8 113(3) . . ?
Cl7 C88 H88A 108.9 . . ?
Cl7 C88 H88B 108.9 . . ?
Cl8 C88 H88A 108.9 . . ?
Cl8 C88 H88B 108.9 . . ?
H88A C88 H88B 107.7 . . ?

loop_
_geom_bond_atom_site_label_1
_geom_bond_atom_site_label_2
_geom_bond_distance
_geom_bond_site_symmetry_2
_geom_bond_publ_flag
Ir1 O2 2.050(7) . ?
Ir1 N1 2.137(8) . ?
Ir1 N2 2.020(8) . ?
Ir1 N3 2.159(8) . ?
Ir1 C3 2.014(9) . ?
Ir1 C16 2.024(9) . ?
Ir2 O4 2.052(7) . ?
Ir2 N4 2.148(8) . ?
Ir2 N5 2.033(8) . ?
Ir2 N6 2.142(8) . ?
Ir2 C42 2.019(9) . ?
Ir2 C55 2.016(10) . ?
O1 C27 1.371(12) . ?
O1 C33 1.395(14) . ?
O2 C35 1.319(12) . ?
O3 C66 1.379(13) . ?
O3 C72 1.368(15) . ?
O4 C74 1.316(12) . ?
N1 C1 1.360(12) . ?
N1 C13 1.340(12) . ?
N2 C14 1.375(11) . ?
N2 C26 1.334(12) . ?
N3 C27 1.321(13) . ?
N3 C28 1.418(14) . ?
N4 C40 1.366(12) . ?
N4 C52 1.316(12) . ?
N5 C53 1.395(12) . ?
N5 C65 1.319(13) . ?
N6 C66 1.302(13) . ?
N6 C67 1.431(14) . ?
C1 C2 1.433(13) . ?
C1 C10 1.406(13) . ?
C2 C3 1.412(13) . ?
C2 C7 1.412(13) . ?
C3 C4 1.398(13) . ?
C4 H4 0.9500 . ?
C4 C5 1.406(14) . ?
C5 H5 0.9500 . ?
C5 C6 1.383(15) . ?
C6 H6 0.9500 . ?
C6 C7 1.406(13) . ?
C7 C8 1.435(13) . ?
C8 H8 0.9500 . ?
C8 C9 1.359(14) . ?
C9 H9 0.9500 . ?
C9 C10 1.441(13) . ?
C10 C11 1.415(14) . ?
C11 H11 0.9500 . ?
C11 C12 1.356(14) . ?
C12 H12 0.9500 . ?
C12 C13 1.415(13) . ?
C13 H13 0.9500 . ?
C14 C15 1.425(14) . ?
C14 C23 1.404(14) . ?
C15 C16 1.422(13) . ?
C15 C20 1.417(13) . ?
C16 C17 1.374(13) . ?
C17 H17 0.9500 . ?
C17 C18 1.426(14) . ?
C18 H18 0.9500 . ?
C18 C19 1.366(16) . ?
C19 H19 0.9500 . ?
C19 C20 1.397(16) . ?
C20 C21 1.469(15) . ?
C21 H21 0.9500 . ?
C21 C22 1.333(15) . ?
C22 H22 0.9500 . ?
C22 C23 1.446(13) . ?
C23 C24 1.384(16) . ?
C24 H24 0.9500 . ?
C24 C25 1.358(14) . ?
C25 H25 0.9500 . ?
C25 C26 1.409(14) . ?
C26 H26 0.9500 . ?
C27 C34 1.454(16) . ?
C28 C29 1.369(15) . ?
C28 C33 1.397(13) . ?
C29 H29 0.9500 . ?
C29 C30 1.405(16) . ?
C30 H30 0.9500 . ?
C30 C31 1.402(15) . ?
C31 H31 0.9500 . ?
C31 C32 1.359(17) . ?
C32 H32 0.9500 . ?
C32 C33 1.364(16) . ?
C34 C35 1.410(16) . ?
C34 C39 1.395(15) . ?
C35 C36 1.383(17) . ?
C36 H36 0.9500 . ?
C36 C37 1.389(17) . ?
C37 H37 0.9500 . ?
C37 C38 1.46(2) . ?
C38 H38 0.9500 . ?
C38 C39 1.375(19) . ?
C39 H39 0.9500 . ?
C40 C41 1.434(12) . ?
C40 C49 1.411(12) . ?
C41 C42 1.417(12) . ?
C41 C46 1.399(12) . ?
C42 C43 1.395(12) . ?
C43 H43 0.9500 . ?
C43 C44 1.410(14) . ?
C44 H44 0.9500 . ?
C44 C45 1.349(14) . ?
C45 H45 0.9500 . ?
C45 C46 1.430(14) . ?
C46 C47 1.453(14) . ?
C47 H47 0.9500 . ?
C47 C48 1.346(14) . ?
C48 H48 0.9500 . ?
C48 C49 1.440(14) . ?
C49 C50 1.401(14) . ?
C50 H50 0.9500 . ?
C50 C51 1.356(15) . ?
C51 H51 0.9500 . ?
C51 C52 1.425(13) . ?
C52 H52 0.9500 . ?
C53 C54 1.428(15) . ?
C53 C62 1.385(14) . ?
C54 C55 1.421(14) . ?
C54 C59 1.416(13) . ?
C55 C56 1.394(15) . ?
C56 H56 0.9500 . ?
C56 C57 1.400(14) . ?
C57 H57 0.9500 . ?
C57 C58 1.353(16) . ?
C58 H58 0.9500 . ?
C58 C59 1.429(17) . ?
C59 C60 1.434(17) . ?
C60 H60 0.9500 . ?
C60 C61 1.343(17) . ?
C61 H61 0.9500 . ?
C61 C62 1.443(15) . ?
C62 C63 1.392(17) . ?
C63 H63 0.9500 . ?
C63 C64 1.384(16) . ?
C64 H64 0.9500 . ?
C64 C65 1.407(14) . ?
C65 H65 0.9500 . ?
C66 C73 1.416(17) . ?
C67 C68 1.403(18) . ?
C67 C72 1.366(14) . ?
C68 H68 0.9500 . ?
C68 C69 1.400(16) . ?
C69 H69 0.9500 . ?
C69 C70 1.363(17) . ?
C70 H70 0.9500 . ?
C70 C71 1.383(19) . ?
C71 H71 0.9500 . ?
C71 C72 1.399(17) . ?
C73 C74 1.422(16) . ?
C73 C78 1.417(15) . ?
C74 C75 1.409(16) . ?
C75 H75 0.9500 . ?
C75 C76 1.348(18) . ?
C76 H76 0.9500 . ?
C76 C77 1.44(2) . ?
C77 H77 0.9500 . ?
C77 C78 1.34(2) . ?
C78 H78 0.9500 . ?
Cl1 C79 1.771(14) . ?
Cl2 C79 1.773(13) . ?
C79 H79A 0.9900 . ?
C79 H79B 0.9900 . ?
Cl3 C80 1.818(17) . ?
Cl4 C80 1.809(16) . ?
C80 H80A 0.9900 . ?
C80 H80B 0.9900 . ?
C81 H81A 0.9800 . ?
C81 H81B 0.9800 . ?
C81 H81C 0.9800 . ?
C81 C82 1.47(2) . ?
C82 H82A 0.9900 . ?
C82 H82B 0.9900 . ?
C82 C83 1.48(2) . ?
C83 H83A 0.9900 . ?
C83 H83B 0.9900 . ?
C83 C84 1.51(2) . ?
C84 H84A 0.9900 . ?
C84 H84B 0.9900 . ?
C84 C85 1.51(2) . ?
C85 H85A 0.9900 . ?
C85 H85B 0.9900 . ?
C85 C86 1.61(3) . ?
C86 H86A 0.9800 . ?
C86 H86B 0.9800 . ?
C86 H86C 0.9800 . ?
Cl5 C87 1.77(3) . ?
Cl6 C87 1.77(3) . ?
C87 H87A 0.9900 . ?
C87 H87B 0.9900 . ?
Cl7 C88 1.77(3) . ?
Cl8 C88 1.79(3) . ?
C88 H88A 0.9900 . ?
C88 H88B 0.9900 . ?

loop_
_geom_torsion_atom_site_label_1
_geom_torsion_atom_site_label_2
_geom_torsion_atom_site_label_3
_geom_torsion_atom_site_label_4
_geom_torsion
_geom_torsion_site_symmetry_1
_geom_torsion_site_symmetry_2
_geom_torsion_site_symmetry_3
_geom_torsion_site_symmetry_4
_geom_torsion_publ_flag
Ir1 O2 C35 C34 -17.3(15) . . . . ?
Ir1 O2 C35 C36 165.3(8) . . . . ?
Ir1 N1 C1 C2 4.4(10) . . . . ?
Ir1 N1 C1 C10 -176.5(7) . . . . ?
Ir1 N1 C13 C12 177.2(7) . . . . ?
Ir1 N2 C14 C15 -5.3(9) . . . . ?
Ir1 N2 C14 C23 178.1(7) . . . . ?
Ir1 N2 C26 C25 178.5(7) . . . . ?
Ir1 N3 C27 O1 -174.6(5) . . . . ?
Ir1 N3 C27 C34 8.0(14) . . . . ?
Ir1 N3 C28 C29 -7.7(15) . . . . ?
Ir1 N3 C28 C33 175.2(6) . . . . ?
Ir1 C3 C4 C5 -175.7(7) . . . . ?
Ir1 C16 C17 C18 173.2(8) . . . . ?
Ir2 O4 C74 C73 -15.4(14) . . . . ?
Ir2 O4 C74 C75 166.9(7) . . . . ?
Ir2 N4 C40 C41 5.2(10) . . . . ?
Ir2 N4 C40 C49 -176.4(7) . . . . ?
Ir2 N4 C52 C51 177.0(7) . . . . ?
Ir2 N5 C53 C54 -5.7(9) . . . . ?
Ir2 N5 C53 C62 176.5(7) . . . . ?
Ir2 N5 C65 C64 -175.5(7) . . . . ?
Ir2 N6 C66 O3 -173.4(5) . . . . ?
Ir2 N6 C66 C73 9.4(14) . . . . ?
Ir2 N6 C67 C68 -11.1(15) . . . . ?
Ir2 N6 C67 C72 173.3(6) . . . . ?
Ir2 C42 C43 C44 -175.0(7) . . . . ?
Ir2 C55 C56 C57 174.1(8) . . . . ?
O1 C27 C34 C35 -174.4(9) . . . . ?
O1 C27 C34 C39 2.9(13) . . . . ?
O2 C35 C36 C37 177.5(12) . . . . ?
O3 C66 C73 C74 -174.8(9) . . . . ?
O3 C66 C73 C78 1.9(14) . . . . ?
O4 C74 C75 C76 177.1(11) . . . . ?
N1 C1 C2 C3 -1.7(13) . . . . ?
N1 C1 C2 C7 -179.1(8) . . . . ?
N1 C1 C10 C9 179.0(9) . . . . ?
N1 C1 C10 C11 -0.9(14) . . . . ?
N2 C14 C15 C16 -3.3(12) . . . . ?
N2 C14 C15 C20 -178.9(8) . . . . ?
N2 C14 C23 C22 -177.0(8) . . . . ?
N2 C14 C23 C24 3.1(13) . . . . ?
N3 C27 C34 C35 2.9(16) . . . . ?
N3 C27 C34 C39 -179.8(10) . . . . ?
N3 C28 C29 C30 -177.6(10) . . . . ?
N3 C28 C33 O1 -0.8(10) . . . . ?
N3 C28 C33 C32 179.3(9) . . . . ?
N4 C40 C41 C42 0.3(12) . . . . ?
N4 C40 C41 C46 -179.9(8) . . . . ?
N4 C40 C49 C48 178.8(9) . . . . ?
N4 C40 C49 C50 -1.5(14) . . . . ?
N5 C53 C54 C55 -0.8(12) . . . . ?
N5 C53 C54 C59 -179.6(8) . . . . ?
N5 C53 C62 C61 -179.6(8) . . . . ?
N5 C53 C62 C63 -0.7(14) . . . . ?
N6 C66 C73 C74 2.4(17) . . . . ?
N6 C66 C73 C78 179.0(11) . . . . ?
N6 C67 C68 C69 -176.0(9) . . . . ?
N6 C67 C72 O3 -0.2(10) . . . . ?
N6 C67 C72 C71 177.8(9) . . . . ?
C1 N1 C13 C12 0.7(15) . . . . ?
C1 C2 C3 Ir1 -2.1(11) . . . . ?
C1 C2 C3 C4 179.0(9) . . . . ?
C1 C2 C7 C6 179.0(9) . . . . ?
C1 C2 C7 C8 -0.5(13) . . . . ?
C1 C10 C11 C12 0.1(15) . . . . ?
C2 C1 C10 C9 -2.0(14) . . . . ?
C2 C1 C10 C11 178.0(9) . . . . ?
C2 C3 C4 C5 3.0(14) . . . . ?
C2 C7 C8 C9 -0.6(14) . . . . ?
C3 C2 C7 C6 1.8(14) . . . . ?
C3 C2 C7 C8 -177.7(9) . . . . ?
C3 C4 C5 C6 -0.3(15) . . . . ?
C4 C5 C6 C7 -1.9(15) . . . . ?
C5 C6 C7 C2 1.1(14) . . . . ?
C5 C6 C7 C8 -179.4(9) . . . . ?
C6 C7 C8 C9 179.9(10) . . . . ?
C7 C2 C3 Ir1 175.1(7) . . . . ?
C7 C2 C3 C4 -3.8(13) . . . . ?
C7 C8 C9 C10 0.4(15) . . . . ?
C8 C9 C10 C1 0.9(14) . . . . ?
C8 C9 C10 C11 -179.2(10) . . . . ?
C9 C10 C11 C12 -179.8(10) . . . . ?
C10 C1 C2 C3 179.2(9) . . . . ?
C10 C1 C2 C7 1.9(14) . . . . ?
C10 C11 C12 C13 1.0(17) . . . . ?
C11 C12 C13 N1 -1.5(16) . . . . ?
C13 N1 C1 C2 -178.5(9) . . . . ?
C13 N1 C1 C10 0.5(14) . . . . ?
C14 N2 C26 C25 0.4(13) . . . . ?
C14 C15 C16 Ir1 10.0(10) . . . . ?
C14 C15 C16 C17 -173.6(9) . . . . ?
C14 C15 C20 C19 176.3(9) . . . . ?
C14 C15 C20 C21 -4.1(13) . . . . ?
C14 C23 C24 C25 0.4(14) . . . . ?
C15 C14 C23 C22 6.6(13) . . . . ?
C15 C14 C23 C24 -173.2(9) . . . . ?
C15 C16 C17 C18 -2.3(15) . . . . ?
C15 C20 C21 C22 6.0(14) . . . . ?
C16 C15 C20 C19 0.9(14) . . . . ?
C16 C15 C20 C21 -179.5(8) . . . . ?
C16 C17 C18 C19 0.0(17) . . . . ?
C17 C18 C19 C20 2.9(17) . . . . ?
C18 C19 C20 C15 -3.3(15) . . . . ?
C18 C19 C20 C21 177.2(10) . . . . ?
C19 C20 C21 C22 -174.4(10) . . . . ?
C20 C15 C16 Ir1 -174.6(7) . . . . ?
C20 C15 C16 C17 1.9(14) . . . . ?
C20 C21 C22 C23 -1.5(16) . . . . ?
C21 C22 C23 C14 -4.8(14) . . . . ?
C21 C22 C23 C24 175.0(10) . . . . ?
C22 C23 C24 C25 -179.3(9) . . . . ?
C23 C14 C15 C16 173.4(8) . . . . ?
C23 C14 C15 C20 -2.2(13) . . . . ?
C23 C24 C25 C26 -3.5(15) . . . . ?
C24 C25 C26 N2 3.1(15) . . . . ?
C26 N2 C14 C15 173.1(8) . . . . ?
C26 N2 C14 C23 -3.5(13) . . . . ?
C27 O1 C33 C28 1.7(9) . . . . ?
C27 O1 C33 C32 -178.4(10) . . . . ?
C27 N3 C28 C29 176.6(11) . . . . ?
C27 N3 C28 C33 -0.5(10) . . . . ?
C27 C34 C35 O2 1.3(16) . . . . ?
C27 C34 C35 C36 178.7(10) . . . . ?
C27 C34 C39 C38 -178.4(11) . . . . ?
C28 N3 C27 O1 1.6(10) . . . . ?
C28 N3 C27 C34 -175.8(9) . . . . ?
C28 C29 C30 C31 0.0(16) . . . . ?
C29 C28 C33 O1 -178.4(8) . . . . ?
C29 C28 C33 C32 1.7(15) . . . . ?
C29 C30 C31 C32 0.0(17) . . . . ?
C30 C31 C32 C33 0.7(16) . . . . ?
C31 C32 C33 O1 178.4(9) . . . . ?
C31 C32 C33 C28 -1.6(15) . . . . ?
C33 O1 C27 N3 -2.1(10) . . . . ?
C33 O1 C27 C34 175.7(8) . . . . ?
C33 C28 C29 C30 -0.8(14) . . . . ?
C34 C35 C36 C37 -0.1(19) . . . . ?
C35 C34 C39 C38 -1.0(18) . . . . ?
C35 C36 C37 C38 -2(2) . . . . ?
C36 C37 C38 C39 2(2) . . . . ?
C37 C38 C39 C34 -1(2) . . . . ?
C39 C34 C35 O2 -175.8(10) . . . . ?
C39 C34 C35 C36 1.6(16) . . . . ?
C40 N4 C52 C51 0.0(15) . . . . ?
C40 C41 C42 Ir2 -6.1(10) . . . . ?
C40 C41 C42 C43 175.7(8) . . . . ?
C40 C41 C46 C45 -176.9(8) . . . . ?
C40 C41 C46 C47 1.1(13) . . . . ?
C40 C49 C50 C51 0.8(15) . . . . ?
C41 C40 C49 C48 -3.0(13) . . . . ?
C41 C40 C49 C50 176.7(9) . . . . ?
C41 C42 C43 C44 2.8(13) . . . . ?
C41 C46 C47 C48 -2.7(14) . . . . ?
C42 C41 C46 C45 2.8(14) . . . . ?
C42 C41 C46 C47 -179.1(8) . . . . ?
C42 C43 C44 C45 -0.6(15) . . . . ?
C43 C44 C45 C46 -0.7(15) . . . . ?
C44 C45 C46 C41 -0.4(14) . . . . ?
C44 C45 C46 C47 -178.3(9) . . . . ?
C45 C46 C47 C48 175.1(10) . . . . ?
C46 C41 C42 Ir2 174.1(7) . . . . ?
C46 C41 C42 C43 -4.0(13) . . . . ?
C46 C47 C48 C49 1.5(15) . . . . ?
C47 C48 C49 C40 1.3(14) . . . . ?
C47 C48 C49 C50 -178.3(10) . . . . ?
C48 C49 C50 C51 -179.5(10) . . . . ?
C49 C40 C41 C42 -178.0(8) . . . . ?
C49 C40 C41 C46 1.7(13) . . . . ?
C49 C50 C51 C52 0.2(16) . . . . ?
C50 C51 C52 N4 -0.6(16) . . . . ?
C52 N4 C40 C41 -177.2(9) . . . . ?
C52 N4 C40 C49 1.1(14) . . . . ?
C53 N5 C65 C64 3.5(13) . . . . ?
C53 C54 C55 Ir2 6.8(10) . . . . ?
C53 C54 C55 C56 -177.1(9) . . . . ?
C53 C54 C59 C58 177.7(9) . . . . ?
C53 C54 C59 C60 -0.8(13) . . . . ?
C53 C62 C63 C64 3.3(15) . . . . ?
C54 C53 C62 C61 2.8(13) . . . . ?
C54 C53 C62 C63 -178.4(9) . . . . ?
C54 C55 C56 C57 -0.9(15) . . . . ?
C54 C59 C60 C61 2.3(14) . . . . ?
C55 C54 C59 C58 -1.0(14) . . . . ?
C55 C54 C59 C60 -179.5(9) . . . . ?
C55 C56 C57 C58 -0.3(17) . . . . ?
C56 C57 C58 C59 0.9(17) . . . . ?
C57 C58 C59 C54 -0.2(14) . . . . ?
C57 C58 C59 C60 178.1(10) . . . . ?
C58 C59 C60 C61 -176.1(10) . . . . ?
C59 C54 C55 Ir2 -174.5(7) . . . . ?
C59 C54 C55 C56 1.6(14) . . . . ?
C59 C60 C61 C62 -1.2(15) . . . . ?
C60 C61 C62 C53 -1.3(14) . . . . ?
C60 C61 C62 C63 180.0(10) . . . . ?
C61 C62 C63 C64 -177.9(10) . . . . ?
C62 C53 C54 C55 177.0(9) . . . . ?
C62 C53 C54 C59 -1.7(13) . . . . ?
C62 C63 C64 C65 -2.6(15) . . . . ?
C63 C64 C65 N5 -0.9(15) . . . . ?
C65 N5 C53 C54 175.2(8) . . . . ?
C65 N5 C53 C62 -2.6(13) . . . . ?
C66 O3 C72 C67 1.0(10) . . . . ?
C66 O3 C72 C71 -176.7(10) . . . . ?
C66 N6 C67 C68 174.8(10) . . . . ?
C66 N6 C67 C72 -0.8(10) . . . . ?
C66 C73 C74 O4 0.2(16) . . . . ?
C66 C73 C74 C75 177.8(10) . . . . ?
C66 C73 C78 C77 -177.1(13) . . . . ?
C67 N6 C66 O3 1.6(10) . . . . ?
C67 N6 C66 C73 -175.7(10) . . . . ?
C67 C68 C69 C70 -0.4(17) . . . . ?
C68 C67 C72 O3 -176.3(9) . . . . ?
C68 C67 C72 C71 1.6(15) . . . . ?
C68 C69 C70 C71 1(2) . . . . ?
C69 C70 C71 C72 -0.2(18) . . . . ?
C70 C71 C72 O3 176.4(10) . . . . ?
C70 C71 C72 C67 -1.1(16) . . . . ?
C72 O3 C66 N6 -1.7(11) . . . . ?
C72 O3 C66 C73 176.0(9) . . . . ?
C72 C67 C68 C69 -0.9(15) . . . . ?
C73 C74 C75 C76 -0.7(17) . . . . ?
C74 C73 C78 C77 -0.3(19) . . . . ?
C74 C75 C76 C77 -1(2) . . . . ?
C75 C76 C77 C78 2(2) . . . . ?
C76 C77 C78 C73 -1(2) . . . . ?
C78 C73 C74 O4 -176.5(10) . . . . ?
C78 C73 C74 C75 1.2(15) . . . . ?
C81 C82 C83 C84 179(2) . . . . ?
C82 C83 C84 C85 -175(2) . . . . ?
C83 C84 C85 C86 58(3) . . . . ?
